data_4031214
loop_
_publ_author_name
'Schlosser, M.'
'Reiner, C.'
'Deiseroth, H.J.'
'Kienle, L.'

_publ_section_title
;
 K2 In12 Se19, a complex new structure type based on icosahedral units of
 Se(2-)
;
_journal_name_full 'European Journal of Inorganic Chemistry'
_journal_page_first 2241
_journal_page_last 2247
_journal_volume 2001
_journal_year 2001
_chemical_formula_sum 'In12 K2 Se19'
_chemical_name_systematic 'K2 In12 Se19'
_space_group_IT_number 148
_symmetry_space_group_name_Hall '-R 3'
_symmetry_space_group_name_H-M 'R -3 :H'
_cell_angle_alpha 90
_cell_angle_beta 90
_cell_angle_gamma 120
_cell_formula_units_Z 3
_cell_length_a 13.9318
_cell_length_b 13.9318
_cell_length_c 17.7226
_cell_volume 2979.014
_citation_journal_id_ASTM EJICFO
_cod_data_source_file Schlosser_EJICFO_2001_993.cif
_cod_data_source_block In12K2Se19
_cod_database_code 4031214

loop_
_symmetry_equiv_pos_as_xyz
x,y,z
-y,x-y,z
-x+y,-x,z
-x,-y,-z
y,-x+y,-z
x-y,x,-z
x+2/3,y+1/3,z+1/3
-y+2/3,x-y+1/3,z+1/3
-x+y+2/3,-x+1/3,z+1/3
-x+2/3,-y+1/3,-z+1/3
y+2/3,-x+y+1/3,-z+1/3
x-y+2/3,x+1/3,-z+1/3
x+1/3,y+2/3,z+2/3
-y+1/3,x-y+2/3,z+2/3
-x+y+1/3,-x+2/3,z+2/3
-x+1/3,-y+2/3,-z+2/3
y+1/3,-x+y+2/3,-z+2/3
x-y+1/3,x+2/3,-z+2/3

loop_
_atom_site_label
_atom_site_type_symbol
_atom_site_fract_x
_atom_site_fract_y
_atom_site_fract_z
_atom_site_occupancy
_atom_site_U_iso_or_equiv
In2 In+3 0.1187 0.9207 0.43271 0.453 0.0
Se2 Se-2 0.1467 0.73275 0.75552 0.989 0.0
Se4 Se-2 0.08455 0.7669 0.537 1 0.0
In3 In+3 0.1715 0.8903 0.42254 0.54 0.0
Se1 Se-2 0 0 0.5 1.001 0.0
K1 K+1 0.3333 0.6667 0.8328 0.96 0.0
In1 In+3 0.22511 0.87381 0.65031 0.993 0.0
Se3 Se-2 0.19098 0.03551 0.69218 0.998 0.0
